data_2011014
loop_
_publ_author_name
'Chippindale, Ann M.'
'Cowley, Andrew R.'
'Peacock, Katherine J.'

_publ_section_title
;
 (4,4'-Bipyridine)dichloromanganese(II), a two-dimensional coordination
 polymer
;
_journal_issue 6
_journal_name_full 'Acta Crystallographica Section C'
_journal_page_first 651
_journal_page_last 652
_journal_paper_doi 10.1107/S0108270100003474
_journal_volume 56
_journal_year 2000
_chemical_formula_iupac '[Mn Cl2 (C10 H8 N2)]'
_chemical_formula_moiety 'C10 H8  Cl2 Mn1 N2'
_chemical_formula_sum 'C10 H8 Cl2 Mn N2'
_chemical_formula_weight 282.04
_chemical_name_systematic
;
4,4'-bipyridinedichloromanganese(II)
;
_space_group_IT_number 50
_symmetry_cell_setting orthorhombic
_symmetry_space_group_name_Hall '-P 2ab 2b'
_symmetry_space_group_name_H-M 'P b a n :2'
_cell_angle_alpha 90
_cell_angle_beta 90
_cell_angle_gamma 90
_cell_formula_units_Z 2
_cell_length_a 11.641(2)
_cell_length_b 11.955(2)
_cell_length_c 3.6780(10)
_cell_measurement_reflns_used 2342
_cell_measurement_temperature 150
_cell_measurement_theta_max 26.57
_cell_measurement_theta_min 0
_cell_volume 511.86(19)
_computing_cell_refinement DENZO-SMN
_computing_data_collection 'XPRESS (MacScience, 1989)'
_computing_data_reduction 'DENZO-SMN (Otwinowski & Minor, 1996)'
_computing_molecular_graphics 'ATOMS for Windows (Dowty, 1997)'
_computing_publication_material CRYSTALS
_computing_structure_refinement 'CRYSTALS (Watkin et al., 1996)'
_computing_structure_solution 'SIR92 (Altomare et al., 1994)'
_diffrn_ambient_temperature 150
_diffrn_measured_fraction_theta_max .985
_diffrn_measurement_device_type 'Enraf-Nonius DIP2000 image plate'
_diffrn_measurement_method \w
_diffrn_radiation_monochromator graphite
_diffrn_radiation_type 'Mo K\a'
_diffrn_radiation_wavelength .71069
_diffrn_reflns_av_R_equivalents .024
_diffrn_reflns_limit_h_max 14
_diffrn_reflns_limit_h_min 0
_diffrn_reflns_limit_k_max 14
_diffrn_reflns_limit_k_min 0
_diffrn_reflns_limit_l_max 4
_diffrn_reflns_limit_l_min 0
_diffrn_reflns_number 2342
_diffrn_reflns_theta_max 26.57
_diffrn_reflns_theta_min .0
_exptl_absorpt_coefficient_mu 1.73
_exptl_absorpt_correction_T_max .708
_exptl_absorpt_correction_T_min .501
_exptl_absorpt_correction_type multi-scan
_exptl_absorpt_process_details '(DENZO-SMN; Otwinowski & Minor, 1996)'
_exptl_crystal_colour 'pale green'
_exptl_crystal_density_diffrn 1.83
_exptl_crystal_density_meas ?
_exptl_crystal_description block
_exptl_crystal_F_000 282
_exptl_crystal_size_max .4
_exptl_crystal_size_mid .2
_exptl_crystal_size_min .2
_refine_diff_density_max .38
_refine_diff_density_min -.79
_refine_ls_extinction_method none
_refine_ls_goodness_of_fit_obs 1.0537
_refine_ls_hydrogen_treatment refall
_refine_ls_matrix_type full
_refine_ls_number_parameters 45
_refine_ls_number_reflns 527
_refine_ls_R_factor_obs .033
_refine_ls_shift/su_max <0.001
_refine_ls_structure_factor_coef Fsq
_refine_ls_weighting_details
;
Chebychev polynomial with 3 parameters (294, 403, 112; Carruthers & Watkin,
1979)
;
_refine_ls_weighting_scheme calc
_refine_ls_wR_factor_obs .038
_reflns_number_observed 527
_reflns_number_total 527
_reflns_observed_criterion I>0
_cod_data_source_file jz1389.cif
_cod_data_source_block I
_cod_depositor_comments
;
The following automatic conversions were performed:
'_symmetry_cell_setting' value 'Orthorhombic ' changed to 'orthorhombic'
according to '/home/saulius/struct/CIF-dictionaries/cif_core.dic'
dictionary named 'cif_core.dic' version 2.4.1 from 2010-06-29.

Automatic conversion script
Id: cif_fix_enum 1527 2010-12-29 10:47:43Z saulius 

The following automatic conversions were performed:

'_chemical_melting_point' value 'not measured' was changed to '?' -
the value is undefined or not given.

'_symmetry_cell_setting' value
'Orthorhombic ' changed to 'orthorhombic' according to
/home/saulius/struct/CIF-dictionaries/cif_core.dic dictionary named
'cif_core.dic' version 2.4.1 from 2010-06-29.

Automatic conversion script
Id: cif_fix_values 1715 2011-07-08 13:25:40Z adriana 

The following automatic conversions were performed:

'_exptl_crystal_density_meas' value 'not measured' was changed to '?'
- the value is perceived as not measured.

Automatic conversion script
Id: cif_fix_values 3008 2015-01-20 13:52:24Z robertas 
;
_cod_original_cell_volume 511.86
_cod_original_sg_symbol_Hall 'P 2ab 2b'
_cod_original_sg_symbol_H-M 'P b a n'
_cod_original_formula_sum 'C10 H8  Cl2 Mn1 N2'
_cod_database_code 2011014
_cod_database_fobs_code 2011014

loop_
_symmetry_equiv_pos_as_xyz
x,y,z
-x,-y,-z
-x,y+1/2,z
x,-y+1/2,-z
x+1/2,-y,z
-x+1/2,y,-z
-x+1/2,-y+1/2,z
x+1/2,y+1/2,-z

loop_
_atom_site_aniso_label
_atom_site_aniso_U_11
_atom_site_aniso_U_22
_atom_site_aniso_U_33
_atom_site_aniso_U_12
_atom_site_aniso_U_13
_atom_site_aniso_U_23
Mn1 .0092(3) .0133(3) .0154(3) 0 0 0
Cl1 .0112(3) .0102(3) .0115(2) 0 -.00081(14) 0
N1 .0079(9) .0130(9) .0140(10) 0 0 -.0024(6)
C1 .0101(7) .0125(7) .0185(7) .0007(5) -.0019(6) .0005(7)
C2 .0106(8) .0119(7) .0167(8) -.0011(6) -.0010(6) .0019(7)
C3 .0087(11) .0147(11) .0075(11) 0 0 -.0003(6)

loop_
_atom_site_label
_atom_site_fract_x
_atom_site_fract_y
_atom_site_fract_z
_atom_site_U_iso_or_equiv
_atom_site_thermal_displace_type
_atom_site_occupancy
Mn1 0.25 0.25 0.5 .0126(2) Uani 1
Cl1 0.25 0.10195(5) 0 .0110(2) Uani 1
N1 0.05442(16) 0.25 0.5 .0116(6) Uani 1
C1 -0.00556(11) 0.15809(13) 0.5908(4) .0137(5) Uani 1
C2 -0.12424(11) 0.15419(12) 0.5927(5) .0131(5) Uani 1
C3 -0.18619(19) 0.25 0.5 .0103(6) Uani 1
H1 0.0390(15) 0.0960(14) 0.659(5) .011(4) Uiso 1
H2 -0.1643(16) 0.0874(15) 0.662(5) .016(4) Uiso 1

loop_
_atom_type_symbol
_atom_type_scat_dispersion_real
_atom_type_scat_dispersion_imag
_atom_type_scat_source
'Mn  ' .2950 .7290 International_Tables_Vol_IV_Table_2.2B
'Cl  ' .1320 .1590 International_Tables_Vol_IV_Table_2.2B
'N   ' .0040 .0030 International_Tables_Vol_IV_Table_2.2B
'C   ' .0020 .0020 International_Tables_Vol_IV_Table_2.2B
'H   ' .0000 .0000 International_Tables_Vol_IV_Table_2.2B

loop_
_geom_angle_atom_site_label_1
_geom_angle_atom_site_label_2
_geom_angle_atom_site_label_3
_geom_angle_site_symmetry_1
_geom_angle_site_symmetry_3
_geom_angle
_geom_angle_publ_flag
Cl1 Mn1 Cl1 . 1_556 92.194(18) yes
Cl1 Mn1 Cl1 . 4_555 87.806(18) no
Cl1 Mn1 Cl1 1_556 4_555 180 no
Cl1 Mn1 Cl1 . 4_556 180 no
Cl1 Mn1 Cl1 1_556 4_556 87.806(18) no
Cl1 Mn1 Cl1 4_555 4_556 92.194(18) no
Cl1 Mn1 N1 . . 90 yes
Cl1 Mn1 N1 1_556 . 90 no
Cl1 Mn1 N1 4_555 . 90 no
Cl1 Mn1 N1 4_556 . 90 no
Cl1 Mn1 N1 . 6_556 90 no
Cl1 Mn1 N1 1_556 6_556 90 no
Cl1 Mn1 N1 4_555 6_556 90 no
Cl1 Mn1 N1 4_556 6_556 90 no
N1 Mn1 N1 . 6_556 180 no
Mn1 Cl1 Mn1 1_554 . 92.194(18) yes
Mn1 N1 C1 . . 121.30(9) yes
Mn1 N1 C1 . 4_556 121.30(9) no
C1 N1 C1 . 4_556 117.40(18) yes
N1 C1 C2 . . 123.23(14) yes
N1 C1 H1 . . 115.2(10) no
C2 C1 H1 . . 121.6(12) no
C1 C2 C3 . . 119.18(16) yes
C1 C2 H2 . . 121.0(11) no
C3 C2 H2 . . 119.8(11) no
C2 C3 C2 . 4_556 117.7(19) yes
C2 C3 C3 . 6_456 121.10(10) yes
C2 C3 C3 4_556 6_456 121.10(10) no

loop_
_geom_bond_atom_site_label_1
_geom_bond_atom_site_label_2
_geom_bond_site_symmetry_1
_geom_bond_site_symmetry_2
_geom_bond_distance
_geom_bond_publ_flag
Mn1 Cl1 . . 2.5523(4) yes
Mn1 Cl1 . 1_556 2.5523(4) no
Mn1 Cl1 . 4_555 2.5523(4) no
Mn1 Cl1 . 4_556 2.5523(4) no
Mn1 N1 . . 2.2768(19) yes
Mn1 N1 . 6_556 2.2768(19) no
N1 C1 . . 1.3441(18) yes
N1 C1 . 4_556 1.3441(18) no
C1 C2 . . 1.3823(19) yes
C1 H1 . . .94(2) no
C2 C3 . . 1.3958(18) yes
C2 H2 . . .96(2) no
C3 C3 . 6_456 1.486(4) yes
